data_7212976
loop_
_publ_author_name
'Kim, Jong Seung'
'Pang, Jin Hyun'
'Yu, Ill Yong'
'Lee, Won Ku'
'Suh, Il Hwan'
'Kim, Jong Kuk'
'Cho, Moon Hwan'
'Kim, Eun Tae'
'Ra, Do Young'

_publ_section_title
;
 Calix[4]arene dibenzocrown ethers as caesium selective extractants
;
_journal_issue 4
_journal_name_full 'Journal of the Chemical Society, Perkin Transactions 2'
_journal_page_first 837
_journal_paper_doi 10.1039/a808499h
_journal_year 1999
_chemical_formula_sum 'C54 H58 O9'
_chemical_formula_weight 851.00
_chemical_name_systematic
;
 ?
;
_space_group_IT_number 14
_symmetry_cell_setting monoclinic
_symmetry_space_group_name_Hall '-P 2ybc'
_symmetry_space_group_name_H-M 'P 1 21/c 1'
_atom_sites_solution_hydrogens geom
_atom_sites_solution_primary direct
_atom_sites_solution_secondary difmap
_audit_creation_method SHELXL-97
_cell_angle_alpha 90.00
_cell_angle_beta 98.88(3)
_cell_angle_gamma 90.00
_cell_formula_units_Z 4
_cell_length_a 20.979(5)
_cell_length_b 12.7224(11)
_cell_length_c 17.618(6)
_cell_measurement_reflns_used 25
_cell_measurement_temperature 283
_cell_measurement_theta_max 28.42
_cell_measurement_theta_min 22.58
_cell_volume 4646(2)
_computing_cell_refinement 'CAD4 Express (Enraf Nonius, 1994)'
_computing_data_collection 'CAD4 Express (Enraf Nonius, 1994)'
_computing_data_reduction 'XCAD4 (Harms & Wocadlo, 1995)'
_computing_molecular_graphics 'Ortep-3 for Windows (Farrugia, 1997)'
_computing_publication_material 'WinGX publication routines (Farrugia, 1998)'
_computing_structure_refinement 'SHELXL-97 (Sheldrick, 1997)'
_computing_structure_solution 'WinGX publication routines (Farrugia, 1998)'
_diffrn_ambient_temperature 283
_diffrn_measured_fraction_theta_full 0.999
_diffrn_measured_fraction_theta_max 0.999
_diffrn_measurement_device_type 'Enraf Nonius CAD4'
_diffrn_measurement_method 'non-profiled omega/2theta scans'
_diffrn_radiation_monochromator graphite
_diffrn_radiation_source 'fine-focus sealed tube'
_diffrn_radiation_type MoK\a
_diffrn_radiation_wavelength 0.71069
_diffrn_reflns_av_R_equivalents 0.0590
_diffrn_reflns_av_sigmaI/netI 0.1160
_diffrn_reflns_limit_h_max 24
_diffrn_reflns_limit_h_min 0
_diffrn_reflns_limit_k_max 15
_diffrn_reflns_limit_k_min 0
_diffrn_reflns_limit_l_max 20
_diffrn_reflns_limit_l_min -20
_diffrn_reflns_number 8376
_diffrn_reflns_theta_full 24.97
_diffrn_reflns_theta_max 24.97
_diffrn_reflns_theta_min 2.13
_diffrn_standards_decay_% 2
_diffrn_standards_interval_time 300
_diffrn_standards_number 3
_exptl_absorpt_coefficient_mu 0.082
_exptl_absorpt_correction_T_max 0.9712
_exptl_absorpt_correction_T_min 0.9634
_exptl_crystal_colour colorless
_exptl_crystal_density_diffrn 1.217
_exptl_crystal_density_method 'not measured'
_exptl_crystal_description block
_exptl_crystal_F_000 1816
_exptl_crystal_size_max 0.46
_exptl_crystal_size_mid 0.40
_exptl_crystal_size_min 0.36
_refine_diff_density_max 0.750
_refine_diff_density_min -0.775
_refine_diff_density_rms 0.059
_refine_ls_extinction_method none
_refine_ls_goodness_of_fit_ref 1.320
_refine_ls_hydrogen_treatment mixed
_refine_ls_matrix_type full
_refine_ls_number_parameters 568
_refine_ls_number_reflns 8140
_refine_ls_number_restraints 0
_refine_ls_restrained_S_all 1.320
_refine_ls_R_factor_all 0.2107
_refine_ls_R_factor_gt 0.0893
_refine_ls_shift/su_max 0.000
_refine_ls_shift/su_mean 0.000
_refine_ls_structure_factor_coef Fsqd
_refine_ls_weighting_details 'calc w=1/[\s^2^(Fo^2^)+(0.0300P)^2^+0.5000P] where P=(Fo^2^+2Fc^2^)/3'
_refine_ls_weighting_scheme calc
_refine_ls_wR_factor_gt 0.1397
_refine_ls_wR_factor_ref 0.1640
_reflns_number_gt 3599
_reflns_number_total 8140
_reflns_threshold_expression >2sigma(I)
_cod_data_source_file 808499hsup1.cif
_cod_data_source_block comp4
_cod_original_cell_volume 4645.9(18)
_cod_original_sg_symbol_H-M 'P 21/c'
_cod_database_code 7212976

loop_
_symmetry_equiv_pos_as_xyz
'x, y, z'
'-x, y+1/2, -z+1/2'
'-x, -y, -z'
'x, -y-1/2, z-1/2'

loop_
_atom_site_label
_atom_site_type_symbol
_atom_site_fract_x
_atom_site_fract_y
_atom_site_fract_z
_atom_site_U_iso_or_equiv
_atom_site_adp_type
_atom_site_occupancy
_atom_site_symmetry_multiplicity
_atom_site_calc_flag
_atom_site_refinement_flags
O1 O 0.10939(13) -0.1342(2) -0.00085(16) 0.0414(8) Uani 1 1 d .
O2 O 0.20880(14) 0.0260(2) 0.24378(16) 0.0457(8) Uani 1 1 d .
O3 O 0.32342(15) -0.0107(2) -0.04331(17) 0.0515(9) Uani 1 1 d .
O4 O 0.37111(14) -0.2320(2) 0.18747(17) 0.0484(9) Uani 1 1 d .
O5 O 0.4451(3) -0.4020(4) 0.1472(3) 0.157(3) Uani 1 1 d .
O6 O 0.3526(3) -0.5477(4) 0.1151(3) 0.142(2) Uani 1 1 d .
O7 O 0.19181(17) -0.5589(3) 0.0425(2) 0.0702(11) Uani 1 1 d .
O8 O 0.07827(15) -0.4628(3) -0.06133(19) 0.0590(10) Uani 1 1 d .
O9 O 0.05048(15) -0.2733(2) -0.12738(18) 0.0535(9) Uani 1 1 d .
C1 C 0.1346(2) -0.0330(3) 0.0115(3) 0.0398(12) Uani 1 1 d .
C2 C 0.1721(2) 0.0067(3) -0.0403(3) 0.0393(11) Uani 1 1 d .
C3 C 0.1941(2) 0.1093(4) -0.0299(3) 0.0519(14) Uani 1 1 d .
H3 H 0.2186 0.1385 -0.0643 0.062 Uiso 1 1 calc R
C4 C 0.1799(3) 0.1680(4) 0.0306(3) 0.0611(15) Uani 1 1 d .
H4 H 0.1927 0.2380 0.0354 0.073 Uiso 1 1 calc R
C5 C 0.1467(2) 0.1239(4) 0.0844(3) 0.0540(14) Uani 1 1 d .
H5 H 0.1394 0.1636 0.1265 0.065 Uiso 1 1 calc R
C6 C 0.1241(2) 0.0213(4) 0.0769(3) 0.0416(12) Uani 1 1 d .
C7 C 0.0954(2) -0.0310(4) 0.1412(3) 0.0523(13) Uani 1 1 d .
H7A H 0.0862 0.0218 0.1777 0.063 Uiso 1 1 calc R
H7B H 0.0552 -0.0651 0.1203 0.063 Uiso 1 1 calc R
C8 C 0.1415(2) -0.1114(4) 0.1819(3) 0.0439(12) Uani 1 1 d .
C9 C 0.1981(2) -0.0800(4) 0.2281(2) 0.0402(12) Uani 1 1 d .
C10 C 0.2462(2) -0.1522(4) 0.2566(2) 0.0433(12) Uani 1 1 d .
C11 C 0.2333(2) -0.2578(4) 0.2434(3) 0.0522(14) Uani 1 1 d .
H11 H 0.2641 -0.3074 0.2626 0.063 Uiso 1 1 calc R
C12 C 0.1757(3) -0.2907(4) 0.2024(3) 0.0596(15) Uani 1 1 d .
H12 H 0.1671 -0.3621 0.1961 0.072 Uiso 1 1 calc R
C13 C 0.1311(2) -0.2179(4) 0.1708(3) 0.0541(14) Uani 1 1 d .
H13 H 0.0930 -0.2408 0.1413 0.065 Uiso 1 1 calc R
C14 C 0.1867(3) 0.0589(4) 0.3130(3) 0.0714(17) Uani 1 1 d .
H14A H 0.1400 0.0563 0.3057 0.086 Uiso 1 1 calc R
H14B H 0.2030 0.0110 0.3542 0.086 Uiso 1 1 calc R
C15 C 0.2078(5) 0.1634(6) 0.3338(4) 0.174(5) Uani 1 1 d .
H15A H 0.1802 0.1885 0.3693 0.209 Uiso 1 1 calc R
H15B H 0.2507 0.1566 0.3633 0.209 Uiso 1 1 calc R
C16 C 0.2114(4) 0.2456(5) 0.2810(4) 0.112(3) Uani 1 1 d .
H16A H 0.2281 0.3075 0.3081 0.169 Uiso 1 1 calc R
H16B H 0.1690 0.2599 0.2537 0.169 Uiso 1 1 calc R
H16C H 0.2393 0.2252 0.2453 0.169 Uiso 1 1 calc R
C17 C 0.3114(2) -0.1135(4) 0.2966(2) 0.0481(13) Uani 1 1 d .
H17A H 0.3050 -0.0627 0.3358 0.058 Uiso 1 1 calc R
H17B H 0.3357 -0.1721 0.3215 0.058 Uiso 1 1 calc R
C18 C 0.3490(2) -0.0630(4) 0.2395(3) 0.0438(12) Uani 1 1 d .
C19 C 0.3552(2) 0.0450(4) 0.2364(3) 0.0553(14) Uani 1 1 d .
H19 H 0.3399 0.0865 0.2731 0.066 Uiso 1 1 calc R
C20 C 0.3839(2) 0.0921(4) 0.1795(3) 0.0593(15) Uani 1 1 d .
H20 H 0.3909 0.1643 0.1805 0.071 Uiso 1 1 calc R
C21 C 0.4020(2) 0.0319(4) 0.1213(3) 0.0543(14) Uani 1 1 d .
H21 H 0.4183 0.0644 0.0810 0.065 Uiso 1 1 calc R
C22 C 0.3962(2) -0.0772(4) 0.1224(3) 0.0447(13) Uani 1 1 d .
C23 C 0.3724(2) -0.1230(4) 0.1831(3) 0.0414(12) Uani 1 1 d .
C24 C 0.4091(2) -0.1429(4) 0.0542(3) 0.0502(13) Uani 1 1 d .
H24A H 0.4362 -0.2023 0.0724 0.060 Uiso 1 1 calc R
H24B H 0.4319 -0.1007 0.0212 0.060 Uiso 1 1 calc R
C25 C 0.3459(2) -0.1826(4) 0.0084(2) 0.0417(12) Uani 1 1 d .
C26 C 0.3265(2) -0.2847(4) 0.0151(3) 0.0479(13) Uani 1 1 d .
H26 H 0.3543 -0.3320 0.0437 0.057 Uiso 1 1 calc R
C27 C 0.2661(2) -0.3189(4) -0.0201(3) 0.0478(13) Uani 1 1 d .
H27 H 0.2542 -0.3890 -0.0173 0.057 Uiso 1 1 calc R
C28 C 0.2239(2) -0.2464(4) -0.0595(2) 0.0436(12) Uani 1 1 d .
H28 H 0.1827 -0.2680 -0.0812 0.052 Uiso 1 1 calc R
C29 C 0.2417(2) -0.1430(4) -0.0673(2) 0.0372(11) Uani 1 1 d .
C30 C 0.1924(2) -0.0624(3) -0.1023(2) 0.0453(13) Uani 1 1 d .
H30A H 0.2109 -0.0192 -0.1388 0.054 Uiso 1 1 calc R
H30B H 0.1549 -0.0980 -0.1298 0.054 Uiso 1 1 calc R
C31 C 0.3036(2) -0.1132(4) -0.0354(2) 0.0411(12) Uani 1 1 d .
C32 C 0.3542(3) 0.0068(4) -0.1085(3) 0.0684(16) Uani 1 1 d .
H32A H 0.3236 -0.0029 -0.1551 0.082 Uiso 1 1 calc R
H32B H 0.3892 -0.0431 -0.1088 0.082 Uiso 1 1 calc R
C33 C 0.3804(3) 0.1176(5) -0.1052(3) 0.097(2) Uani 1 1 d .
H33A H 0.3456 0.1657 -0.0996 0.116 Uiso 1 1 calc R
H33B H 0.4127 0.1244 -0.0597 0.116 Uiso 1 1 calc R
C34 C 0.4091(4) 0.1497(5) -0.1714(4) 0.132(3) Uani 1 1 d .
H34A H 0.4235 0.2213 -0.1650 0.198 Uiso 1 1 calc R
H34B H 0.3777 0.1441 -0.2170 0.198 Uiso 1 1 calc R
H34C H 0.4452 0.1051 -0.1761 0.198 Uiso 1 1 calc R
C35 C 0.4242(3) -0.2766(4) 0.2375(3) 0.0790(19) Uani 1 1 d .
H35A H 0.4147 -0.2768 0.2897 0.095 Uiso 1 1 calc R
H35B H 0.4623 -0.2336 0.2366 0.095 Uiso 1 1 calc R
C36 C 0.4373(3) -0.3827(5) 0.2153(3) 0.090(2) Uani 1 1 d .
H36A H 0.4759 -0.4061 0.2486 0.108 Uiso 1 1 calc R
H36B H 0.4021 -0.4265 0.2265 0.108 Uiso 1 1 calc R
C37 C 0.4592(4) -0.5000(5) 0.1209(3) 0.081(2) Uani 1 1 d .
C38 C 0.5202(4) -0.5216(6) 0.1067(4) 0.109(3) Uani 1 1 d .
H38 H 0.5532 -0.4732 0.1201 0.131 Uiso 1 1 calc R
C39 C 0.5323(4) -0.6136(7) 0.0732(4) 0.094(2) Uani 1 1 d .
H39 H 0.5739 -0.6280 0.0643 0.112 Uiso 1 1 calc R
C40 C 0.4855(4) -0.6845(6) 0.0526(4) 0.099(2) Uani 1 1 d .
H40 H 0.4946 -0.7473 0.0295 0.119 Uiso 1 1 calc R
C41 C 0.4247(4) -0.6638(5) 0.0657(4) 0.108(3) Uani 1 1 d .
H41 H 0.3922 -0.7129 0.0515 0.130 Uiso 1 1 calc R
C42 C 0.4105(4) -0.5715(5) 0.0996(4) 0.087(2) Uani 1 1 d .
C43 C 0.3029(3) -0.5869(5) 0.0817(5) 0.136(4) Uani 1 1 d .
H43A H 0.3044 -0.6621 0.0906 0.163 Uiso 1 1 calc R
H43B H 0.3009 -0.5755 0.0270 0.163 Uiso 1 1 calc R
C44 C 0.2411(3) -0.5424(5) 0.1070(3) 0.091(2) Uani 1 1 d .
H44A H 0.2311 -0.5793 0.1518 0.109 Uiso 1 1 calc R
H44B H 0.2459 -0.4681 0.1189 0.109 Uiso 1 1 calc R
C45 C 0.1294(2) -0.5353(4) 0.0559(3) 0.0697(16) Uani 1 1 d .
H45A H 0.1270 -0.4623 0.0709 0.084 Uiso 1 1 calc R
H45B H 0.1184 -0.5789 0.0971 0.084 Uiso 1 1 calc R
C46 C 0.0832(2) -0.5555(4) -0.0167(3) 0.0614(15) Uani 1 1 d .
H46A H 0.0987 -0.6130 -0.0450 0.074 Uiso 1 1 calc R
H46B H 0.0412 -0.5746 -0.0044 0.074 Uiso 1 1 calc R
C47 C 0.0353(2) -0.4614(4) -0.1285(3) 0.0456(13) Uani 1 1 d .
C48 C 0.0052(2) -0.5496(4) -0.1640(3) 0.0539(14) Uani 1 1 d .
H48 H 0.0131 -0.6156 -0.1417 0.065 Uiso 1 1 calc R
C49 C -0.0364(2) -0.5396(5) -0.2319(3) 0.0596(15) Uani 1 1 d .
H49 H -0.0561 -0.5990 -0.2557 0.072 Uiso 1 1 calc R
C50 C -0.0490(2) -0.4434(5) -0.2646(3) 0.0642(16) Uani 1 1 d .
H50 H -0.0771 -0.4375 -0.3108 0.077 Uiso 1 1 calc R
C51 C -0.0201(2) -0.3542(4) -0.2293(3) 0.0617(15) Uani 1 1 d .
H51 H -0.0287 -0.2884 -0.2516 0.074 Uiso 1 1 calc R
C52 C 0.0213(2) -0.3638(4) -0.1612(3) 0.0456(13) Uani 1 1 d .
C53 C 0.0234(2) -0.2408(4) -0.0621(3) 0.0558(14) Uani 1 1 d .
H53A H 0.0372 -0.2882 -0.0196 0.067 Uiso 1 1 calc R
H53B H -0.0233 -0.2435 -0.0738 0.067 Uiso 1 1 calc R
C54 C 0.0444(2) -0.1314(4) -0.0400(3) 0.0567(15) Uani 1 1 d .
H54A H 0.0419 -0.0879 -0.0856 0.068 Uiso 1 1 calc R
H54B H 0.0163 -0.1016 -0.0068 0.068 Uiso 1 1 calc R

loop_
_atom_site_aniso_label
_atom_site_aniso_U_11
_atom_site_aniso_U_22
_atom_site_aniso_U_33
_atom_site_aniso_U_23
_atom_site_aniso_U_13
_atom_site_aniso_U_12
O1 0.0392(19) 0.0314(18) 0.050(2) -0.0023(16) -0.0055(15) -0.0006(15)
O2 0.049(2) 0.047(2) 0.043(2) -0.0079(17) 0.0132(15) 0.0019(17)
O3 0.061(2) 0.045(2) 0.049(2) 0.0027(17) 0.0096(17) -0.0048(18)
O4 0.053(2) 0.044(2) 0.046(2) -0.0008(17) -0.0019(16) 0.0051(18)
O5 0.214(6) 0.126(4) 0.104(4) -0.038(4) -0.059(4) 0.118(4)
O6 0.104(4) 0.140(5) 0.195(6) -0.024(4) 0.062(4) 0.017(4)
O7 0.052(2) 0.052(2) 0.101(3) -0.009(2) -0.003(2) 0.0054(19)
O8 0.059(2) 0.050(2) 0.062(2) -0.001(2) -0.0096(19) -0.0063(19)
O9 0.052(2) 0.048(2) 0.059(2) -0.0110(18) 0.0025(18) -0.0127(18)
C1 0.033(3) 0.032(3) 0.049(3) -0.002(3) -0.009(2) 0.011(2)
C2 0.037(3) 0.036(3) 0.040(3) 0.007(2) -0.007(2) 0.007(2)
C3 0.057(4) 0.038(3) 0.058(4) 0.015(3) -0.001(3) -0.001(3)
C4 0.072(4) 0.032(3) 0.074(4) -0.004(3) -0.005(3) -0.003(3)
C5 0.052(3) 0.041(3) 0.064(4) -0.016(3) -0.005(3) 0.000(3)
C6 0.034(3) 0.041(3) 0.047(3) -0.007(3) -0.002(2) 0.009(2)
C7 0.041(3) 0.063(4) 0.053(3) -0.009(3) 0.006(2) 0.001(3)
C8 0.041(3) 0.044(3) 0.047(3) -0.004(3) 0.009(2) 0.002(3)
C9 0.050(3) 0.039(3) 0.034(3) -0.004(2) 0.013(2) -0.004(3)
C10 0.048(3) 0.052(3) 0.031(3) -0.002(2) 0.007(2) -0.002(3)
C11 0.067(4) 0.045(3) 0.044(3) 0.005(3) 0.008(3) 0.008(3)
C12 0.077(4) 0.048(3) 0.053(3) 0.001(3) 0.008(3) -0.013(3)
C13 0.056(4) 0.051(4) 0.054(3) 0.000(3) 0.008(3) -0.007(3)
C14 0.086(4) 0.070(4) 0.066(4) -0.025(3) 0.039(3) -0.006(3)
C15 0.359(14) 0.072(5) 0.129(7) -0.045(5) 0.159(9) -0.051(7)
C16 0.181(8) 0.064(5) 0.093(5) -0.025(4) 0.024(5) -0.008(5)
C17 0.051(3) 0.052(3) 0.040(3) -0.004(3) 0.000(2) 0.004(3)
C18 0.041(3) 0.054(3) 0.034(3) -0.008(3) -0.002(2) -0.005(3)
C19 0.059(4) 0.051(4) 0.055(4) -0.012(3) 0.007(3) 0.001(3)
C20 0.069(4) 0.049(3) 0.057(4) -0.007(3) 0.000(3) -0.010(3)
C21 0.056(3) 0.055(4) 0.050(3) 0.004(3) 0.000(3) -0.009(3)
C22 0.036(3) 0.050(3) 0.046(3) -0.004(3) -0.003(2) 0.004(2)
C23 0.037(3) 0.046(3) 0.038(3) 0.000(3) -0.005(2) -0.004(3)
C24 0.049(3) 0.055(3) 0.046(3) 0.000(3) 0.006(2) 0.010(3)
C25 0.046(3) 0.048(3) 0.032(3) -0.003(2) 0.006(2) 0.005(3)
C26 0.055(3) 0.047(3) 0.042(3) -0.001(3) 0.008(3) 0.012(3)
C27 0.061(4) 0.033(3) 0.049(3) -0.006(3) 0.009(3) 0.001(3)
C28 0.050(3) 0.042(3) 0.037(3) -0.009(2) 0.003(2) -0.001(3)
C29 0.044(3) 0.040(3) 0.026(3) -0.004(2) 0.003(2) 0.004(2)
C30 0.052(3) 0.044(3) 0.036(3) 0.002(2) -0.004(2) -0.001(3)
C31 0.055(3) 0.036(3) 0.034(3) -0.001(2) 0.014(2) -0.002(3)
C32 0.078(4) 0.063(4) 0.064(4) 0.009(3) 0.010(3) -0.017(3)
C33 0.117(6) 0.109(6) 0.067(4) 0.019(4) 0.020(4) -0.050(5)
C34 0.162(8) 0.114(6) 0.124(7) 0.017(5) 0.035(6) -0.054(6)
C35 0.094(5) 0.063(4) 0.066(4) -0.003(3) -0.030(3) 0.029(4)
C36 0.111(5) 0.115(6) 0.041(4) 0.004(4) 0.001(4) 0.077(4)
C37 0.113(6) 0.051(4) 0.072(4) -0.005(3) -0.011(4) 0.030(5)
C38 0.089(6) 0.100(6) 0.116(6) -0.011(5) -0.055(5) 0.032(5)
C39 0.095(6) 0.111(6) 0.071(5) 0.009(5) 0.003(4) 0.043(5)
C40 0.122(7) 0.080(5) 0.099(6) -0.025(4) 0.026(5) 0.021(5)
C41 0.106(6) 0.071(5) 0.161(7) -0.030(5) 0.062(5) -0.008(5)
C42 0.097(6) 0.067(5) 0.105(6) 0.011(4) 0.045(5) 0.027(5)
C43 0.034(4) 0.099(6) 0.246(10) -0.074(6) -0.066(5) 0.035(4)
C44 0.080(5) 0.077(5) 0.103(5) 0.005(4) -0.027(4) -0.010(4)
C45 0.061(4) 0.081(4) 0.067(4) 0.007(3) 0.010(3) 0.014(3)
C46 0.053(3) 0.060(4) 0.070(4) 0.003(3) 0.006(3) 0.000(3)
C47 0.033(3) 0.052(3) 0.049(3) -0.009(3) -0.001(2) -0.009(3)
C48 0.054(3) 0.044(3) 0.064(4) -0.008(3) 0.011(3) -0.011(3)
C49 0.054(4) 0.064(4) 0.059(4) -0.023(3) 0.004(3) -0.017(3)
C50 0.053(4) 0.084(4) 0.050(3) -0.015(3) -0.009(3) -0.012(3)
C51 0.064(4) 0.060(4) 0.055(4) -0.001(3) -0.008(3) -0.009(3)
C52 0.038(3) 0.047(3) 0.051(3) -0.010(3) 0.007(2) -0.012(3)
C53 0.042(3) 0.049(3) 0.077(4) -0.013(3) 0.012(3) -0.008(3)
C54 0.043(3) 0.047(3) 0.073(4) -0.009(3) -0.016(3) 0.002(3)

loop_
_atom_type_symbol
_atom_type_description
_atom_type_scat_dispersion_real
_atom_type_scat_dispersion_imag
_atom_type_scat_source
C C 0.0033 0.0016 'International Tables Vol C Tables 4.2.6.8 and 6.1.1.4'
H H 0.0000 0.0000 'International Tables Vol C Tables 4.2.6.8 and 6.1.1.4'
O O 0.0106 0.0060 'International Tables Vol C Tables 4.2.6.8 and 6.1.1.4'

loop_
_geom_angle_atom_site_label_1
_geom_angle_atom_site_label_2
_geom_angle_atom_site_label_3
_geom_angle
C1 O1 C54 111.3(3)
C9 O2 C14 112.9(4)
C31 O3 C32 114.2(4)
C23 O4 C35 114.3(4)
C36 O5 C37 124.2(6)
C43 O6 C42 123.4(7)
C45 O7 C44 114.6(4)
C47 O8 C46 118.2(4)
C52 O9 C53 112.5(4)
C2 C1 C6 122.8(4)
C2 C1 O1 118.2(4)
C6 C1 O1 118.9(4)
C3 C2 C1 117.8(5)
C3 C2 C30 121.1(5)
C1 C2 C30 120.9(4)
C4 C3 C2 120.5(5)
C3 C4 C5 120.3(5)
C4 C5 C6 121.3(5)
C5 C6 C1 116.8(5)
C5 C6 C7 120.7(5)
C1 C6 C7 122.2(4)
C8 C7 C6 110.7(4)
C13 C8 C9 117.7(4)
C13 C8 C7 121.5(4)
C9 C8 C7 120.7(4)
O2 C9 C8 119.5(4)
O2 C9 C10 118.8(4)
C8 C9 C10 121.7(4)
C11 C10 C9 117.8(4)
C11 C10 C17 122.1(4)
C9 C10 C17 120.0(4)
C12 C11 C10 121.2(5)
C13 C12 C11 119.8(5)
C12 C13 C8 121.5(5)
C15 C14 O2 111.3(5)
C16 C15 C14 124.4(7)
C18 C17 C10 110.7(4)
C19 C18 C23 117.9(5)
C19 C18 C17 120.7(5)
C23 C18 C17 121.1(4)
C18 C19 C20 121.0(5)
C21 C20 C19 119.9(5)
C20 C21 C22 120.5(5)
C23 C22 C21 118.4(5)
C23 C22 C24 120.7(4)
C21 C22 C24 120.6(5)
C22 C23 O4 118.5(4)
C22 C23 C18 122.0(5)
O4 C23 C18 119.6(4)
C22 C24 C25 110.6(4)
C26 C25 C31 118.3(4)
C26 C25 C24 120.8(4)
C31 C25 C24 120.6(4)
C25 C26 C27 121.3(5)
C28 C27 C26 118.8(4)
C29 C28 C27 121.4(4)
C28 C29 C31 118.2(4)
C28 C29 C30 120.4(4)
C31 C29 C30 121.1(4)
C2 C30 C29 110.4(3)
O3 C31 C29 119.7(4)
O3 C31 C25 118.5(4)
C29 C31 C25 121.8(4)
O3 C32 C33 108.9(5)
C34 C33 C32 115.2(6)
O4 C35 C36 111.6(4)
O5 C36 C35 119.9(6)
C38 C37 C42 119.5(6)
C38 C37 O5 119.9(8)
C42 C37 O5 120.1(7)
C39 C38 C37 119.8(7)
C40 C39 C38 121.4(7)
C39 C40 C41 119.4(7)
C40 C41 C42 120.9(7)
O6 C42 C41 123.7(8)
O6 C42 C37 117.3(7)
C41 C42 C37 118.9(7)
O6 C43 C44 113.9(6)
O7 C44 C43 104.8(5)
O7 C45 C46 108.6(4)
O8 C46 C45 108.2(4)
O8 C47 C52 116.1(4)
O8 C47 C48 124.7(5)
C52 C47 C48 119.2(4)
C49 C48 C47 120.0(5)
C50 C49 C48 120.6(5)
C49 C50 C51 120.1(5)
C52 C51 C50 119.5(5)
C51 C52 C47 120.6(4)
C51 C52 O9 118.5(5)
C47 C52 O9 120.9(4)
O9 C53 C54 110.1(4)
O1 C54 C53 108.9(4)

loop_
_geom_bond_atom_site_label_1
_geom_bond_atom_site_label_2
_geom_bond_distance
O1 C1 1.395(5)
O1 C54 1.430(5)
O2 C9 1.389(5)
O2 C14 1.431(5)
O3 C31 1.383(5)
O3 C32 1.420(5)
O4 C23 1.390(5)
O4 C35 1.428(5)
O5 C36 1.258(6)
O5 C37 1.378(7)
O6 C43 1.221(6)
O6 C42 1.321(7)
O7 C45 1.398(5)
O7 C44 1.429(6)
O8 C47 1.373(5)
O8 C46 1.413(5)
O9 C52 1.394(5)
O9 C53 1.420(5)
C1 C2 1.389(6)
C1 C6 1.390(6)
C2 C3 1.386(6)
C2 C30 1.514(6)
C3 C4 1.373(6)
C4 C5 1.378(6)
C5 C6 1.388(6)
C6 C7 1.516(6)
C7 C8 1.509(6)
C8 C13 1.382(6)
C8 C9 1.391(6)
C9 C10 1.399(6)
C10 C11 1.383(6)
C10 C17 1.520(6)
C11 C12 1.373(6)
C12 C13 1.373(6)
C14 C15 1.431(7)
C15 C16 1.409(8)
C17 C18 1.514(6)
C18 C19 1.381(6)
C18 C23 1.400(6)
C19 C20 1.383(6)
C20 C21 1.380(6)
C21 C22 1.394(6)
C22 C23 1.378(6)
C22 C24 1.522(6)
C24 C25 1.528(6)
C25 C26 1.371(6)
C25 C31 1.396(6)
C26 C27 1.392(6)
C27 C28 1.388(6)
C28 C29 1.380(6)
C29 C31 1.385(6)
C29 C30 1.519(6)
C32 C33 1.511(7)
C33 C34 1.452(7)
C35 C36 1.444(7)
C37 C38 1.368(8)
C37 C42 1.377(8)
C38 C39 1.352(8)
C39 C40 1.342(8)
C40 C41 1.356(8)
C41 C42 1.370(8)
C43 C44 1.543(8)
C45 C46 1.502(6)
C47 C52 1.381(6)
C47 C48 1.388(6)
C48 C49 1.374(6)
C49 C50 1.361(6)
C50 C51 1.389(6)
C51 C52 1.374(6)
C53 C54 1.493(6)

loop_
_geom_torsion_atom_site_label_1
_geom_torsion_atom_site_label_2
_geom_torsion_atom_site_label_3
_geom_torsion_atom_site_label_4
_geom_torsion
C54 O1 C1 C2 -96.8(4)
C54 O1 C1 C6 86.7(5)
C6 C1 C2 C3 -7.0(6)
O1 C1 C2 C3 176.6(4)
C6 C1 C2 C30 168.6(4)
O1 C1 C2 C30 -7.8(6)
C1 C2 C3 C4 1.3(6)
C30 C2 C3 C4 -174.3(4)
C2 C3 C4 C5 3.6(7)
C3 C4 C5 C6 -3.2(8)
C4 C5 C6 C1 -2.2(7)
C4 C5 C6 C7 172.0(4)
C2 C1 C6 C5 7.4(6)
O1 C1 C6 C5 -176.2(4)
C2 C1 C6 C7 -166.7(4)
O1 C1 C6 C7 9.7(6)
C5 C6 C7 C8 -106.4(5)
C1 C6 C7 C8 67.5(5)
C6 C7 C8 C13 -105.5(5)
C6 C7 C8 C9 70.4(5)
C14 O2 C9 C8 92.3(5)
C14 O2 C9 C10 -90.6(5)
C13 C8 C9 O2 -176.8(4)
C7 C8 C9 O2 7.2(7)
C13 C8 C9 C10 6.2(7)
C7 C8 C9 C10 -169.8(4)
O2 C9 C10 C11 177.0(4)
C8 C9 C10 C11 -5.9(7)
O2 C9 C10 C17 -6.3(6)
C8 C9 C10 C17 170.7(4)
C9 C10 C11 C12 1.3(7)
C17 C10 C11 C12 -175.3(4)
C10 C11 C12 C13 2.9(8)
C11 C12 C13 C8 -2.7(8)
C9 C8 C13 C12 -1.8(8)
C7 C8 C13 C12 174.2(4)
C9 O2 C14 C15 170.5(6)
O2 C14 C15 C16 37.8(12)
C11 C10 C17 C18 106.2(5)
C9 C10 C17 C18 -70.3(6)
C10 C17 C18 C19 104.9(5)
C10 C17 C18 C23 -68.1(6)
C23 C18 C19 C20 -0.2(7)
C17 C18 C19 C20 -173.4(4)
C18 C19 C20 C21 5.2(8)
C19 C20 C21 C22 -4.8(8)
C20 C21 C22 C23 -0.6(7)
C20 C21 C22 C24 173.3(4)
C21 C22 C23 O4 -175.1(4)
C24 C22 C23 O4 11.0(6)
C21 C22 C23 C18 5.7(7)
C24 C22 C23 C18 -168.1(4)
C35 O4 C23 C22 97.9(5)
C35 O4 C23 C18 -82.9(5)
C19 C18 C23 C22 -5.4(7)
C17 C18 C23 C22 167.9(4)
C19 C18 C23 O4 175.5(4)
C17 C18 C23 O4 -11.3(6)
C23 C22 C24 C25 68.3(5)
C21 C22 C24 C25 -105.4(5)
C22 C24 C25 C26 -103.0(5)
C22 C24 C25 C31 70.8(5)
C31 C25 C26 C27 -0.6(7)
C24 C25 C26 C27 173.3(4)
C25 C26 C27 C28 -3.1(7)
C26 C27 C28 C29 3.0(7)
C27 C28 C29 C31 0.8(7)
C27 C28 C29 C30 -172.7(4)
C3 C2 C30 C29 105.3(5)
C1 C2 C30 C29 -70.2(5)
C28 C29 C30 C2 103.9(5)
C31 C29 C30 C2 -69.5(5)
C32 O3 C31 C29 -92.0(5)
C32 O3 C31 C25 91.5(5)
C28 C29 C31 O3 178.9(4)
C30 C29 C31 O3 -7.6(6)
C28 C29 C31 C25 -4.7(7)
C30 C29 C31 C25 168.8(4)
C26 C25 C31 O3 -179.0(4)
C24 C25 C31 O3 7.1(6)
C26 C25 C31 C29 4.6(7)
C24 C25 C31 C29 -169.4(4)
C31 O3 C32 C33 -173.3(4)
O3 C32 C33 C34 -175.5(5)
C23 O4 C35 C36 -153.9(5)
C37 O5 C36 C35 178.5(7)
O4 C35 C36 O5 52.5(9)
C36 O5 C37 C38 -105.8(9)
C36 O5 C37 C42 82.5(9)
C42 C37 C38 C39 -1.2(10)
O5 C37 C38 C39 -172.9(6)
C37 C38 C39 C40 0.7(11)
C38 C39 C40 C41 -0.1(11)
C39 C40 C41 C42 0.1(12)
C43 O6 C42 C41 -23.2(12)
C43 O6 C42 C37 158.6(8)
C40 C41 C42 O6 -178.7(7)
C40 C41 C42 C37 -0.6(11)
C38 C37 C42 O6 179.3(6)
O5 C37 C42 O6 -8.9(10)
C38 C37 C42 C41 1.1(10)
O5 C37 C42 C41 172.9(6)
C42 O6 C43 C44 -176.9(6)
C45 O7 C44 C43 172.9(5)
O6 C43 C44 O7 154.7(7)
C44 O7 C45 C46 179.6(4)
C47 O8 C46 C45 -176.1(4)
O7 C45 C46 O8 -88.4(5)
C46 O8 C47 C52 165.9(4)
C46 O8 C47 C48 -13.2(7)
O8 C47 C48 C49 -179.0(4)
C52 C47 C48 C49 2.0(7)
C47 C48 C49 C50 -0.7(8)
C48 C49 C50 C51 -0.3(8)
C49 C50 C51 C52 0.0(8)
C50 C51 C52 C47 1.3(8)
C50 C51 C52 O9 179.1(4)
O8 C47 C52 C51 178.6(4)
C48 C47 C52 C51 -2.3(7)
O8 C47 C52 O9 0.9(7)
C48 C47 C52 O9 -180.0(4)
C53 O9 C52 C51 105.8(5)
C53 O9 C52 C47 -76.4(5)
C52 O9 C53 C54 -166.1(4)
C1 O1 C54 C53 171.5(4)
O9 C53 C54 O1 -77.1(5)
